data_4329728
loop_
_publ_author_name
'Bel\'en Alvarez'
'M. Angeles Alvarez'
'Inmaculada Amor'
'M. Esther Garc\'ia'
'Daniel Garc\'ia-Viv\'o'
'Jaime Su\'arez'
'Miguel A. Ruiz'

_publ_section_title
;
 Dimolybdenum Cyclopentadienyl Complexes with Bridging
 Chalcogenophosphinidene Ligands
;
_journal_name_full 'Inorganic Chemistry'
_journal_page_first 7810
_journal_page_last 7824
_journal_paper_doi 10.1021/ic300869z
_journal_volume 51
_journal_year 2012
_chemical_absolute_configuration unk
_chemical_compound_source 'synthesis as described'
_chemical_formula_moiety 'C30 H41 Mo2 O2 P1 Se1'
_chemical_formula_sum 'C30 H41 Mo2 O2 P Se'
_chemical_formula_weight 735.44
_chemical_name_systematic
;
 ?
;
_space_group_IT_number 19
_symmetry_cell_setting orthorhombic
_symmetry_Int_Tables_number 19
_symmetry_space_group_name_Hall 'P 2ac 2ab'
_symmetry_space_group_name_H-M 'P 21 21 21'
_atom_sites_solution_hydrogens geom
_atom_sites_solution_primary direct
_atom_sites_solution_secondary difmap
_audit_conform_dict_location ftp://ftp.iucr.org/pub/cif_core.dic
_audit_conform_dict_name cif_core.dic
_audit_conform_dict_version 2.3
_audit_creation_method 'WinGX routine CIF_UPDATE'
_cell_angle_alpha 90
_cell_angle_beta 90
_cell_angle_gamma 90
_cell_formula_units_Z 8
_cell_length_a 11.30200(10)
_cell_length_b 17.7376(2)
_cell_length_c 29.4278(3)
_cell_measurement_reflns_used 11631
_cell_measurement_temperature 100(2)
_cell_measurement_theta_max 73.6875
_cell_measurement_theta_min 2.9043
_cell_measurement_wavelength 1.5418
_cell_volume 5899.40(10)
_computing_cell_refinement
;
CrysAlis RED, Oxford Diffraction Ltd.,
Version 1.171.31.7 (release 18-10-2006 CrysAlis171 .NET)
(compiled Oct 18 2006,16:28:17)
;
_computing_data_collection
;
CrysAlis CCD, Oxford Diffraction Ltd.,
Version 1.171.31.7 (release 18-10-2006 CrysAlis171 .NET)
(compiled Oct 18 2006,16:28:17)
;
_computing_data_reduction
;
CrysAlis RED, Oxford Diffraction Ltd.,
Version 1.171.31.7 (release 18-10-2006 CrysAlis171 .NET)
(compiled Oct 18 2006,16:28:17)
;
_computing_molecular_graphics 'Ortep-3 for Windows (Farrugia, 1997)'
_computing_publication_material 'WinGX publication routines (Farrugia, 1999)'
_computing_structure_refinement 'SHELXL-97 (Sheldrick, 1997)'
_computing_structure_solution 'SHELXS-97 (Sheldrick, 1997)'
_diffrn_ambient_temperature 100(2)
_diffrn_measured_fraction_theta_full 0.994
_diffrn_measured_fraction_theta_max 0.968
_diffrn_measurement_device_type 'ONYX CCD'
_diffrn_measurement_method CCD
_diffrn_radiation_monochromator graphite
_diffrn_radiation_probe x-ray
_diffrn_radiation_source 'Nova (Cu) x-ray Source'
_diffrn_radiation_type CuK\a
_diffrn_radiation_wavelength 1.54184
_diffrn_reflns_av_R_equivalents 0.0576
_diffrn_reflns_av_unetI/netI 0.076
_diffrn_reflns_limit_h_max 13
_diffrn_reflns_limit_h_min -12
_diffrn_reflns_limit_k_max 20
_diffrn_reflns_limit_k_min -22
_diffrn_reflns_limit_l_max 35
_diffrn_reflns_limit_l_min -35
_diffrn_reflns_number 27799
_diffrn_reflns_theta_full 70
_diffrn_reflns_theta_max 73.97
_diffrn_reflns_theta_min 2.91
_exptl_absorpt_coefficient_mu 9.074
_exptl_absorpt_correction_T_max 0.76
_exptl_absorpt_correction_T_min 0.6046
_exptl_absorpt_correction_type multi-scan
_exptl_absorpt_process_details
;
CrysAlis RED, Oxford Diffraction Ltd.,
Version 1.171.32.5 (release 08-05-2007 CrysAlis171 .NET)
(compiled May  8 2007,13:10:02)
empirical absorption correction using spherical harmonics,
 implemented in SCALE3 ABSPACK scaling algorithm.
;
_exptl_crystal_colour red
_exptl_crystal_density_diffrn 1.656
_exptl_crystal_description prism
_exptl_crystal_F_000 2960
_exptl_crystal_size_max 0.06
_exptl_crystal_size_mid 0.03
_exptl_crystal_size_min 0.03
_refine_diff_density_max 1.312
_refine_diff_density_min -0.838
_refine_diff_density_rms 0.115
_refine_ls_abs_structure_details 'Flack H D (1983), Acta Cryst. A39, 876-881'
_refine_ls_abs_structure_Flack -0.024(10)
_refine_ls_extinction_method none
_refine_ls_goodness_of_fit_ref 0.954
_refine_ls_hydrogen_treatment mixed
_refine_ls_matrix_type full
_refine_ls_number_parameters 655
_refine_ls_number_reflns 11371
_refine_ls_number_restraints 0
_refine_ls_restrained_S_all 0.954
_refine_ls_R_factor_all 0.0549
_refine_ls_R_factor_gt 0.0378
_refine_ls_shift/su_max 0.002
_refine_ls_shift/su_mean 0
_refine_ls_structure_factor_coef Fsqd
_refine_ls_weighting_details 'calc w=1/[\s^2^(Fo^2^)+(0.0363P)^2^+0.0000P] where P=(Fo^2^+2Fc^2^)/3'
_refine_ls_weighting_scheme calc
_refine_ls_wR_factor_gt 0.0752
_refine_ls_wR_factor_ref 0.0823
_reflns_number_gt 9175
_reflns_number_total 11371
_reflns_threshold_expression >2sigma(I)
_cod_data_source_file ic300869z_si_002_1.cif
_cod_data_source_block 6c
_cod_database_code 4329728

loop_
_symmetry_equiv_pos_as_xyz
'x, y, z'
'-x+1/2, -y, z+1/2'
'x+1/2, -y+1/2, -z'
'-x, y+1/2, -z+1/2'

loop_
_atom_site_label
_atom_site_type_symbol
_atom_site_fract_x
_atom_site_fract_y
_atom_site_fract_z
_atom_site_U_iso_or_equiv
_atom_site_adp_type
_atom_site_occupancy
_atom_site_symmetry_multiplicity
_atom_site_calc_flag
_atom_site_refinement_flags
_atom_site_disorder_assembly
_atom_site_disorder_group
Mo1 Mo -0.01167(5) 1.10746(3) 0.736123(15) 0.01712(11) Uani 1 1 d . . .
Mo2 Mo 0.34035(5) 0.96661(3) 0.730487(16) 0.01574(10) Uani 1 1 d . . .
P1 P 0.14010(15) 1.01440(8) 0.75927(5) 0.0186(3) Uani 1 1 d . . .
Se1 Se 0.11559(7) 1.10103(4) 0.81189(2) 0.02413(15) Uani 1 1 d . . .
O1 O 0.1224(4) 1.1033(3) 0.64510(14) 0.0254(10) Uani 1 1 d . . .
O2 O 0.0865(5) 1.2709(3) 0.73076(17) 0.0308(12) Uani 1 1 d . . .
C1 C 0.0745(7) 1.1042(4) 0.6782(2) 0.0245(15) Uani 1 1 d . . .
C2 C 0.0523(6) 1.2091(3) 0.7335(2) 0.0179(13) Uani 1 1 d . . .
C3 C -0.1694(7) 1.0392(4) 0.7095(2) 0.0215(13) Uiso 1 1 d . . .
H3 H -0.1575 1.0054 0.6857 0.026 Uiso 1 1 calc R . .
C4 C -0.1616(6) 1.0214(4) 0.7558(2) 0.0246(15) Uani 1 1 d . . .
H4 H -0.1432 0.9746 0.7682 0.029 Uiso 1 1 calc R . .
C5 C -0.1870(6) 1.0883(4) 0.7803(2) 0.0252(15) Uani 1 1 d . . .
H5 H -0.1901 1.0928 0.8118 0.03 Uiso 1 1 calc R . .
C6 C -0.2069(6) 1.1469(4) 0.7489(2) 0.0246(15) Uani 1 1 d . . .
H6 H -0.223 1.1969 0.756 0.03 Uiso 1 1 calc R . .
C7 C -0.1982(6) 1.1164(4) 0.7043(2) 0.0236(15) Uani 1 1 d . . .
H7 H -0.2092 1.1421 0.6771 0.028 Uiso 1 1 calc R . .
C8 C 0.3427(6) 1.0973(3) 0.7312(2) 0.0211(13) Uani 1 1 d . . .
H8 H 0.2733 1.1249 0.7342 0.025 Uiso 1 1 calc R . .
C9 C 0.3932(8) 1.0738(4) 0.6897(2) 0.0331(19) Uani 1 1 d . . .
H9 H 0.3651 1.0827 0.6605 0.04 Uiso 1 1 calc R . .
C10 C 0.4973(9) 1.0332(5) 0.7027(3) 0.0428(19) Uiso 1 1 d . . .
H10 H 0.55 1.0102 0.6827 0.051 Uiso 1 1 calc R . .
C11 C 0.5071(9) 1.0335(5) 0.7502(3) 0.0405(19) Uiso 1 1 d . . .
H11 H 0.5672 1.0109 0.767 0.049 Uiso 1 1 calc R . .
C12 C 0.4146(7) 1.0721(4) 0.7674(2) 0.0274(16) Uani 1 1 d . . .
H12 H 0.4004 1.0808 0.7981 0.033 Uiso 1 1 calc R . .
C13 C 0.4355(6) 0.8653(3) 0.7564(2) 0.0196(14) Uani 1 1 d . . .
H13 H 0.4983 0.8711 0.7766 0.023 Uiso 1 1 calc R . .
C14 C 0.3200(6) 0.8598(3) 0.7740(2) 0.0167(13) Uani 1 1 d . . .
C15 C 0.2275(6) 0.8596(3) 0.7419(2) 0.0150(12) Uani 1 1 d . . .
H15 H 0.1508 0.8531 0.7527 0.018 Uiso 1 1 calc R . .
C16 C 0.2426(6) 0.8685(3) 0.6941(2) 0.0142(12) Uani 1 1 d . . .
C17 C 0.3629(6) 0.8723(3) 0.6780(2) 0.0190(14) Uani 1 1 d . . .
H17 H 0.3777 0.8813 0.6474 0.023 Uiso 1 1 calc R . .
C18 C 0.4597(6) 0.8624(3) 0.7088(2) 0.0181(14) Uani 1 1 d . . .
C19 C 0.3039(7) 0.8443(3) 0.8251(2) 0.0244(16) Uani 1 1 d . . .
C20 C 0.1757(7) 0.8276(4) 0.8375(2) 0.0279(16) Uani 1 1 d . . .
H20A H 0.1271 0.8699 0.8294 0.042 Uiso 1 1 calc R . .
H20B H 0.1699 0.8188 0.8696 0.042 Uiso 1 1 calc R . .
H20C H 0.1495 0.7837 0.8214 0.042 Uiso 1 1 calc R . .
C21 C 0.3471(8) 0.9119(4) 0.8535(2) 0.0303(17) Uani 1 1 d . . .
H21A H 0.2971 0.9546 0.8478 0.045 Uiso 1 1 calc R . .
H21B H 0.427 0.9239 0.8452 0.045 Uiso 1 1 calc R . .
H21C H 0.3441 0.8992 0.8852 0.045 Uiso 1 1 calc R . .
C22 C 0.3812(7) 0.7747(4) 0.8377(2) 0.0266(16) Uani 1 1 d . . .
H22A H 0.3626 0.7586 0.868 0.04 Uiso 1 1 calc R . .
H22B H 0.4634 0.7881 0.836 0.04 Uiso 1 1 calc R . .
H22C H 0.3653 0.7344 0.8168 0.04 Uiso 1 1 calc R . .
C23 C 0.1417(6) 0.8585(3) 0.65919(19) 0.0164(13) Uani 1 1 d . . .
C24 C 0.1642(7) 0.9050(4) 0.6165(2) 0.0252(14) Uani 1 1 d . . .
H24A H 0.098 0.9001 0.5963 0.038 Uiso 1 1 calc R . .
H24B H 0.2345 0.8871 0.6017 0.038 Uiso 1 1 calc R . .
H24C H 0.1742 0.957 0.6247 0.038 Uiso 1 1 calc R . .
C25 C 0.0229(7) 0.8828(4) 0.6785(2) 0.0264(15) Uani 1 1 d . . .
H25A H 0.0268 0.9349 0.6873 0.04 Uiso 1 1 calc R . .
H25B H 0.0042 0.8525 0.7045 0.04 Uiso 1 1 calc R . .
H25C H -0.0373 0.8765 0.6558 0.04 Uiso 1 1 calc R . .
C26 C 0.1382(7) 0.7751(4) 0.6464(2) 0.0296(17) Uani 1 1 d . . .
H26A H 0.0827 0.7677 0.6221 0.044 Uiso 1 1 calc R . .
H26B H 0.1143 0.7459 0.6723 0.044 Uiso 1 1 calc R . .
H26C H 0.2154 0.7592 0.6367 0.044 Uiso 1 1 calc R . .
C27 C 0.5828(6) 0.8414(4) 0.6910(2) 0.0223(15) Uani 1 1 d . . .
C28 C 0.6118(8) 0.8742(4) 0.6443(3) 0.039(2) Uani 1 1 d . . .
H28A H 0.6237 0.9276 0.6469 0.059 Uiso 1 1 calc R . .
H28B H 0.5474 0.8645 0.6238 0.059 Uiso 1 1 calc R . .
H28C H 0.6825 0.851 0.6328 0.059 Uiso 1 1 calc R . .
C29 C 0.5773(7) 0.7554(4) 0.6855(3) 0.0353(19) Uani 1 1 d . . .
H29A H 0.6519 0.7373 0.6744 0.053 Uiso 1 1 calc R . .
H29B H 0.5159 0.7425 0.6643 0.053 Uiso 1 1 calc R . .
H29C H 0.5607 0.7326 0.7144 0.053 Uiso 1 1 calc R . .
C30 C 0.6824(7) 0.8607(6) 0.7232(3) 0.050(2) Uani 1 1 d . . .
H30A H 0.6795 0.9134 0.7305 0.075 Uiso 1 1 calc R . .
H30B H 0.7568 0.8491 0.7092 0.075 Uiso 1 1 calc R . .
H30C H 0.6741 0.8317 0.7506 0.075 Uiso 1 1 calc R . .
Mo1B Mo 1.01513(5) 0.85675(3) 0.452144(16) 0.01691(11) Uani 1 1 d . . .
Mo2B Mo 0.66415(5) 0.99535(3) 0.473255(16) 0.01751(11) Uani 1 1 d . . .
Se1B Se 0.89441(7) 0.89709(4) 0.37828(2) 0.02241(15) Uani 1 1 d . . .
P1B P 0.86696(15) 0.95747(9) 0.44279(5) 0.0181(3) Uani 1 1 d . . .
O1B O 0.8960(5) 0.8228(3) 0.54500(17) 0.0373(13) Uani 1 1 d . . .
O2B O 0.8984(5) 0.7012(3) 0.43239(17) 0.0308(12) Uani 1 1 d . . .
C1B C 0.9371(7) 0.8363(4) 0.5108(2) 0.0257(16) Uani 1 1 d . . .
C2B C 0.9417(6) 0.7596(4) 0.4400(2) 0.0213(14) Uani 1 1 d . . .
C31 C 1.1739(6) 0.9109(4) 0.4888(2) 0.0207(14) Uani 1 1 d . . .
H31 H 1.1628 0.935 0.5166 0.025 Uiso 1 1 calc R . .
C32 C 1.1994(6) 0.8319(4) 0.4820(2) 0.0270(16) Uani 1 1 d . . .
H32 H 1.2074 0.7957 0.5047 0.032 Uiso 1 1 calc R . .
C33 C 1.2102(7) 0.8194(4) 0.4348(3) 0.0293(17) Uani 1 1 d . . .
H33 H 1.2264 0.7737 0.4206 0.035 Uiso 1 1 calc R . .
C34 C 1.1919(6) 0.8892(4) 0.4132(2) 0.0243(15) Uani 1 1 d . . .
H34 H 1.1946 0.897 0.382 0.029 Uiso 1 1 calc R . .
C35 C 1.1690(6) 0.9446(4) 0.4452(2) 0.0210(13) Uani 1 1 d . . .
H35 H 1.1533 0.9951 0.4392 0.025 Uiso 1 1 calc R . .
C36 C 0.5661(10) 0.9054(5) 0.4308(3) 0.057(3) Uani 1 1 d . . .
H36 H 0.5566 0.9117 0.3997 0.068 Uiso 1 1 calc R . .
C37 C 0.6585(7) 0.8683(3) 0.4547(3) 0.0301(16) Uani 1 1 d . . .
H37 H 0.7226 0.844 0.4414 0.036 Uiso 1 1 calc R . .
C38 C 0.6381(9) 0.8738(4) 0.5008(3) 0.045(3) Uani 1 1 d . . .
H38 H 0.6865 0.8551 0.5238 0.054 Uiso 1 1 calc R . .
C39 C 0.5370(10) 0.9107(6) 0.5066(4) 0.077(4) Uani 1 1 d . . .
H39 H 0.5029 0.921 0.5347 0.092 Uiso 1 1 calc R . .
C40 C 0.4914(10) 0.9306(5) 0.4672(3) 0.050(2) Uiso 1 1 d . . .
H40 H 0.421 0.9572 0.4635 0.06 Uiso 1 1 calc R . .
C41 C 0.5638(6) 1.1007(4) 0.4572(2) 0.0204(13) Uani 1 1 d . . .
H41 H 0.5 1.0998 0.4373 0.025 Uiso 1 1 calc R . .
C42 C 0.5417(6) 1.0918(4) 0.5045(2) 0.0213(15) Uani 1 1 d . A .
C43 C 0.6407(6) 1.0741(3) 0.5322(2) 0.0217(15) Uani 1 1 d . . .
H43 H 0.6272 1.0558 0.5614 0.026 Uiso 1 1 calc R . .
C44 C 0.7611(6) 1.0831(4) 0.5171(2) 0.0207(14) Uani 1 1 d . . .
C45 C 0.7728(6) 1.1062(3) 0.4711(2) 0.0181(13) Uani 1 1 d . . .
H45 H 0.8481 1.1195 0.4611 0.022 Uiso 1 1 calc R . .
C46 C 0.6798(6) 1.1109(3) 0.4391(2) 0.0188(13) Uani 1 1 d . . .
C47 C 0.4215(7) 1.1053(4) 0.5258(3) 0.0320(16) Uani 1 1 d . . .
C48 C 0.3235(14) 1.1171(8) 0.4906(4) 0.032(3) Uiso 0.7 1 d P A 1
H48A H 0.3105 1.071 0.4742 0.049 Uiso 0.7 1 calc PR A 1
H48B H 0.3467 1.156 0.4697 0.049 Uiso 0.7 1 calc PR A 1
H48C H 0.2519 1.1317 0.5057 0.049 Uiso 0.7 1 calc PR A 1
C49 C 0.3787(11) 1.0408(6) 0.5591(4) 0.031(2) Uiso 0.7 1 d P A 1
H49A H 0.4422 1.0274 0.5792 0.046 Uiso 0.7 1 calc PR A 1
H49B H 0.3554 0.9975 0.5417 0.046 Uiso 0.7 1 calc PR A 1
H49C H 0.3126 1.0586 0.5766 0.046 Uiso 0.7 1 calc PR A 1
C50 C 0.4331(12) 1.1746(7) 0.5543(4) 0.040(3) Uiso 0.7 1 d P A 1
H50A H 0.3584 1.1857 0.5683 0.06 Uiso 0.7 1 calc PR A 1
H50B H 0.4566 1.2163 0.5355 0.06 Uiso 0.7 1 calc PR A 1
H50C H 0.4917 1.1665 0.5774 0.06 Uiso 0.7 1 calc PR A 1
C48B C 0.319(3) 1.0931(19) 0.4939(10) 0.034(8) Uiso 0.3 1 d P A 2
H48D H 0.317 1.0412 0.4846 0.051 Uiso 0.3 1 calc PR A 2
H48E H 0.3284 1.1247 0.4676 0.051 Uiso 0.3 1 calc PR A 2
H48F H 0.2466 1.1057 0.5091 0.051 Uiso 0.3 1 calc PR A 2
C49B C 0.404(3) 1.0724(19) 0.5694(11) 0.048(8) Uiso 0.3 1 d P A 2
H49D H 0.4729 1.0809 0.5878 0.073 Uiso 0.3 1 calc PR A 2
H49E H 0.3915 1.0191 0.5661 0.073 Uiso 0.3 1 calc PR A 2
H49F H 0.3364 1.0948 0.5836 0.073 Uiso 0.3 1 calc PR A 2
C50B C 0.426(2) 1.1965(13) 0.5334(9) 0.027(5) Uiso 0.3 1 d P A 2
H50D H 0.3491 1.2139 0.5429 0.04 Uiso 0.3 1 calc PR A 2
H50E H 0.4471 1.2208 0.5055 0.04 Uiso 0.3 1 calc PR A 2
H50F H 0.4831 1.2084 0.5564 0.04 Uiso 0.3 1 calc PR A 2
C51 C 0.8603(7) 1.0849(3) 0.5520(2) 0.0235(15) Uani 1 1 d . . .
C52 C 0.8499(7) 1.1589(4) 0.5786(2) 0.0302(17) Uani 1 1 d . . .
H52A H 0.7734 1.1617 0.5927 0.045 Uiso 1 1 calc R . .
H52B H 0.8596 1.2007 0.5582 0.045 Uiso 1 1 calc R . .
H52C H 0.9102 1.1607 0.6015 0.045 Uiso 1 1 calc R . .
C53 C 0.9828(7) 1.0837(5) 0.5295(2) 0.0331(17) Uani 1 1 d . . .
H53A H 1.0428 1.0874 0.5525 0.05 Uiso 1 1 calc R . .
H53B H 0.9896 1.1255 0.509 0.05 Uiso 1 1 calc R . .
H53C H 0.9926 1.0374 0.5131 0.05 Uiso 1 1 calc R . .
C54 C 0.8544(8) 1.0193(4) 0.5840(2) 0.0329(18) Uani 1 1 d . . .
H54A H 0.7803 1.0202 0.5999 0.049 Uiso 1 1 calc R . .
H54B H 0.9183 1.0226 0.6054 0.049 Uiso 1 1 calc R . .
H54C H 0.861 0.9732 0.5671 0.049 Uiso 1 1 calc R . .
C55 C 0.6934(6) 1.1396(4) 0.3906(2) 0.0215(14) Uani 1 1 d . . .
C56 C 0.6282(7) 1.0875(4) 0.3572(2) 0.0260(16) Uani 1 1 d . . .
H56A H 0.6698 1.0404 0.3549 0.039 Uiso 1 1 calc R . .
H56B H 0.6247 1.111 0.3278 0.039 Uiso 1 1 calc R . .
H56C H 0.5493 1.0785 0.368 0.039 Uiso 1 1 calc R . .
C57 C 0.8217(7) 1.1460(4) 0.3758(2) 0.0299(16) Uani 1 1 d . . .
H57A H 0.8647 1.1755 0.3976 0.045 Uiso 1 1 calc R . .
H57B H 0.8257 1.17 0.3466 0.045 Uiso 1 1 calc R . .
H57C H 0.856 1.0966 0.3739 0.045 Uiso 1 1 calc R . .
C58 C 0.6343(7) 1.2192(4) 0.3882(2) 0.0259(16) Uani 1 1 d . . .
H58A H 0.5513 1.2146 0.3944 0.039 Uiso 1 1 calc R . .
H58B H 0.6453 1.24 0.3584 0.039 Uiso 1 1 calc R . .
H58C H 0.6702 1.2518 0.4103 0.039 Uiso 1 1 calc R . .
H1B H 0.924(7) 1.028(4) 0.434(2) 0.03(2) Uiso 1 1 d . . .
H1 H 0.081(8) 0.946(5) 0.778(3) 0.05(3) Uiso 1 1 d . . .

loop_
_atom_site_aniso_label
_atom_site_aniso_U_11
_atom_site_aniso_U_22
_atom_site_aniso_U_33
_atom_site_aniso_U_23
_atom_site_aniso_U_13
_atom_site_aniso_U_12
Mo1 0.0177(3) 0.0182(2) 0.0155(2) 0.00049(19) -0.0003(2) 0.0025(2)
Mo2 0.0156(2) 0.0143(2) 0.0173(2) -0.00124(18) -0.0003(2) -0.00040(19)
P1 0.0192(9) 0.0178(7) 0.0188(7) 0.0005(6) 0.0009(6) 0.0024(6)
Se1 0.0246(4) 0.0302(3) 0.0176(3) -0.0042(3) -0.0017(3) 0.0043(3)
O1 0.025(3) 0.034(2) 0.017(2) 0.011(2) 0.0089(19) -0.002(2)
O2 0.040(3) 0.023(2) 0.029(3) 0.000(2) -0.003(3) -0.004(2)
C1 0.030(4) 0.016(3) 0.027(4) -0.002(3) -0.009(3) 0.000(3)
C2 0.018(3) 0.022(3) 0.014(3) -0.001(3) 0.001(3) 0.009(3)
C4 0.010(3) 0.035(4) 0.029(3) 0.004(3) -0.003(3) -0.011(3)
C5 0.014(4) 0.041(4) 0.021(3) 0.000(3) 0.011(3) 0.004(3)
C6 0.015(3) 0.030(3) 0.029(3) -0.007(3) -0.002(3) 0.014(3)
C7 0.019(4) 0.033(4) 0.018(3) 0.004(3) -0.004(3) 0.006(3)
C8 0.020(3) 0.006(2) 0.038(3) -0.001(3) 0.002(3) -0.008(3)
C9 0.055(5) 0.025(3) 0.019(3) 0.005(3) 0.003(4) -0.023(4)
C12 0.034(4) 0.026(3) 0.022(3) 0.001(3) -0.013(3) -0.009(3)
C13 0.022(4) 0.014(3) 0.022(3) -0.001(2) -0.007(3) -0.006(3)
C14 0.019(3) 0.016(3) 0.016(3) 0.001(2) 0.002(3) -0.008(3)
C15 0.015(3) 0.012(2) 0.017(3) -0.002(2) 0.003(2) -0.004(3)
C16 0.015(3) 0.015(3) 0.013(3) -0.001(2) -0.007(2) 0.004(2)
C17 0.023(4) 0.017(3) 0.017(3) -0.004(2) 0.012(3) 0.004(3)
C18 0.026(4) 0.009(2) 0.020(3) 0.000(2) -0.001(3) 0.002(3)
C19 0.029(4) 0.016(3) 0.028(4) 0.002(3) -0.003(3) 0.000(3)
C20 0.023(4) 0.041(4) 0.020(3) 0.002(3) 0.001(3) -0.003(3)
C21 0.042(5) 0.035(4) 0.013(3) -0.003(3) 0.000(3) -0.004(4)
C22 0.025(4) 0.033(4) 0.022(3) 0.008(3) -0.007(3) -0.008(3)
C23 0.011(3) 0.021(3) 0.017(3) 0.004(2) -0.007(2) 0.001(3)
C24 0.024(4) 0.030(3) 0.021(3) 0.005(3) -0.012(3) -0.002(3)
C25 0.022(4) 0.035(4) 0.022(3) -0.004(3) -0.003(3) -0.004(3)
C26 0.037(5) 0.021(3) 0.032(4) -0.003(3) -0.012(3) -0.002(3)
C27 0.020(4) 0.020(3) 0.027(3) -0.009(3) -0.009(3) 0.006(3)
C28 0.031(5) 0.038(4) 0.049(5) 0.009(3) 0.017(4) 0.017(4)
C29 0.034(5) 0.023(3) 0.050(5) -0.006(3) 0.012(4) 0.006(3)
C30 0.016(4) 0.078(6) 0.055(5) -0.033(5) -0.014(4) 0.002(4)
Mo1B 0.0175(3) 0.0169(2) 0.0163(2) 0.00079(18) -0.0013(2) 0.0004(2)
Mo2B 0.0159(3) 0.0182(2) 0.0185(2) -0.00198(19) 0.0016(2) -0.0012(2)
Se1B 0.0238(4) 0.0276(3) 0.0158(3) -0.0001(3) -0.0011(3) 0.0050(3)
P1B 0.0198(10) 0.0169(7) 0.0174(7) -0.0014(6) 0.0009(6) 0.0015(6)
O1B 0.044(4) 0.046(3) 0.023(3) 0.002(2) 0.010(3) -0.015(3)
O2B 0.036(3) 0.025(3) 0.032(3) -0.002(2) -0.007(2) -0.002(2)
C1B 0.021(4) 0.030(4) 0.027(4) 0.007(3) -0.003(3) -0.005(3)
C2B 0.020(4) 0.021(3) 0.022(3) 0.003(3) 0.001(3) 0.000(3)
C31 0.013(3) 0.028(3) 0.021(3) 0.001(2) -0.002(3) -0.009(3)
C32 0.023(4) 0.024(3) 0.034(4) 0.010(3) -0.015(3) 0.003(3)
C33 0.015(4) 0.028(4) 0.045(4) -0.007(3) 0.000(3) 0.011(3)
C34 0.014(4) 0.035(4) 0.024(3) -0.002(3) 0.002(3) -0.001(3)
C35 0.009(3) 0.028(3) 0.026(3) 0.005(3) 0.005(3) -0.006(3)
C36 0.097(8) 0.038(4) 0.036(4) 0.016(4) -0.044(5) -0.041(5)
C37 0.023(4) 0.013(3) 0.054(4) -0.005(3) 0.013(4) 0.000(3)
C38 0.073(7) 0.033(4) 0.029(4) 0.010(3) 0.006(4) -0.032(4)
C39 0.067(8) 0.061(7) 0.101(9) -0.032(6) 0.060(7) -0.051(6)
C41 0.017(3) 0.017(3) 0.027(3) -0.002(3) 0.002(3) -0.004(3)
C42 0.021(4) 0.019(3) 0.024(3) -0.004(3) -0.003(3) -0.001(3)
C43 0.026(4) 0.023(3) 0.015(3) -0.007(2) 0.002(3) 0.007(3)
C44 0.019(4) 0.023(3) 0.019(3) -0.005(2) 0.002(3) 0.004(3)
C45 0.024(4) 0.014(3) 0.016(3) 0.002(3) -0.001(3) -0.003(3)
C46 0.022(4) 0.015(3) 0.019(3) 0.000(2) 0.003(3) 0.000(3)
C47 0.028(4) 0.030(4) 0.037(4) -0.015(4) 0.006(3) 0.001(3)
C51 0.029(4) 0.025(3) 0.017(3) -0.003(3) -0.001(3) -0.001(3)
C52 0.025(4) 0.030(4) 0.035(4) -0.005(3) -0.014(3) 0.000(3)
C53 0.018(4) 0.054(5) 0.027(3) -0.012(3) -0.005(3) 0.002(4)
C54 0.041(5) 0.031(4) 0.027(3) 0.006(3) -0.011(3) -0.007(3)
C55 0.027(4) 0.017(3) 0.020(3) -0.002(2) -0.005(3) -0.001(3)
C56 0.034(5) 0.032(4) 0.011(3) -0.001(2) 0.000(3) 0.008(3)
C57 0.029(4) 0.037(4) 0.023(3) 0.001(3) 0.011(3) 0.006(3)
C58 0.032(5) 0.022(3) 0.023(3) 0.002(3) -0.012(3) 0.004(3)

loop_
_atom_type_symbol
_atom_type_description
_atom_type_scat_dispersion_real
_atom_type_scat_dispersion_imag
_atom_type_scat_source
C C 0.0181 0.0091 'International Tables Vol C Tables 4.2.6.8 and 6.1.1.4'
H H 0 0 'International Tables Vol C Tables 4.2.6.8 and 6.1.1.4'
Mo Mo -0.0483 2.7339 'International Tables Vol C Tables 4.2.6.8 and 6.1.1.4'
O O 0.0492 0.0322 'International Tables Vol C Tables 4.2.6.8 and 6.1.1.4'
P P 0.2955 0.4335 'International Tables Vol C Tables 4.2.6.8 and 6.1.1.4'
Se Se -0.7943 1.1372 'International Tables Vol C Tables 4.2.6.8 and 6.1.1.4'

loop_
_geom_angle_atom_site_label_1
_geom_angle_atom_site_label_2
_geom_angle_atom_site_label_3
_geom_angle
C2 Mo1 C1 79.0(3)
C2 Mo1 C3 139.9(2)
C1 Mo1 C3 94.2(3)
C2 Mo1 C7 105.1(3)
C1 Mo1 C7 95.9(3)
C3 Mo1 C7 35.8(2)
C2 Mo1 C6 94.6(3)
C1 Mo1 C6 127.9(3)
C3 Mo1 C6 58.7(2)
C7 Mo1 C6 35.6(2)
C2 Mo1 C4 151.5(3)
C1 Mo1 C4 123.5(3)
C3 Mo1 C4 35.1(2)
C7 Mo1 C4 59.2(2)
C6 Mo1 C4 58.4(3)
C2 Mo1 C5 117.4(2)
C1 Mo1 C5 151.3(3)
C3 Mo1 C5 57.8(2)
C7 Mo1 C5 58.3(2)
C6 Mo1 C5 34.6(2)
C4 Mo1 C5 34.7(2)
C2 Mo1 P1 111.80(19)
C1 Mo1 P1 82.9(2)
C3 Mo1 P1 106.29(18)
C7 Mo1 P1 142.07(18)
C6 Mo1 P1 143.78(19)
C4 Mo1 P1 89.91(19)
C5 Mo1 P1 109.24(17)
C2 Mo1 Se1 82.60(18)
C1 Mo1 Se1 117.3(2)
C3 Mo1 Se1 133.27(16)
C7 Mo1 Se1 146.80(17)
C6 Mo1 Se1 112.83(16)
C4 Mo1 Se1 98.93(16)
C5 Mo1 Se1 89.21(17)
P1 Mo1 Se1 50.60(4)
C13 Mo2 C10 99.5(3)
C13 Mo2 C17 65.7(2)
C10 Mo2 C17 92.8(3)
C13 Mo2 C14 36.2(2)
C10 Mo2 C14 134.7(3)
C17 Mo2 C14 77.5(2)
C13 Mo2 C11 86.2(3)
C10 Mo2 C11 35.7(3)
C17 Mo2 C11 117.1(3)
C14 Mo2 C11 111.5(3)
C13 Mo2 C15 63.6(2)
C10 Mo2 C15 154.9(3)
C17 Mo2 C15 63.9(2)
C14 Mo2 C15 35.6(2)
C11 Mo2 C15 147.0(3)
C13 Mo2 C8 142.9(2)
C10 Mo2 C8 58.5(3)
C17 Mo2 C8 137.3(2)
C14 Mo2 C8 145.2(2)
C11 Mo2 C8 58.2(3)
C15 Mo2 C8 145.7(2)
C13 Mo2 C12 108.4(2)
C10 Mo2 C12 58.0(3)
C17 Mo2 C12 149.8(3)
C14 Mo2 C12 116.1(2)
C11 Mo2 C12 33.9(3)
C15 Mo2 C12 142.5(2)
C8 Mo2 C12 35.5(2)
C13 Mo2 C16 77.5(2)
C10 Mo2 C16 126.3(3)
C17 Mo2 C16 36.4(2)
C14 Mo2 C16 65.9(2)
C11 Mo2 C16 153.1(3)
C15 Mo2 C16 35.8(2)
C8 Mo2 C16 139.3(2)
C12 Mo2 C16 172.7(3)
C13 Mo2 C9 135.4(3)
C10 Mo2 C9 36.2(3)
C17 Mo2 C9 102.8(2)
C14 Mo2 C9 170.7(3)
C11 Mo2 C9 59.9(3)
C15 Mo2 C9 152.6(3)
C8 Mo2 C9 35.3(2)
C12 Mo2 C9 59.3(2)
C16 Mo2 C9 119.8(2)
C13 Mo2 C18 36.0(2)
C10 Mo2 C18 82.2(3)
C17 Mo2 C18 35.6(2)
C14 Mo2 C18 64.2(2)
C11 Mo2 C18 90.2(3)
C15 Mo2 C18 73.3(2)
C8 Mo2 C18 140.7(2)
C12 Mo2 C18 123.3(3)
C16 Mo2 C18 64.1(2)
C9 Mo2 C18 110.6(3)
C13 Mo2 P1 125.45(18)
C10 Mo2 P1 129.4(2)
C17 Mo2 P1 124.26(18)
C14 Mo2 P1 90.03(17)
C11 Mo2 P1 118.0(2)
C15 Mo2 P1 74.71(16)
C8 Mo2 P1 71.12(18)
C12 Mo2 P1 84.1(2)
C16 Mo2 P1 88.87(16)
C9 Mo2 P1 97.3(2)
C18 Mo2 P1 148.02(16)
Se1 P1 Mo1 68.94(5)
Se1 P1 Mo2 125.14(8)
Mo1 P1 Mo2 137.90(7)
Se1 P1 H1 105(3)
Mo1 P1 H1 110(4)
Mo2 P1 H1 104(3)
P1 Se1 Mo1 60.47(5)
O1 C1 Mo1 178.9(6)
O2 C2 Mo1 177.0(6)
C4 C3 C7 109.7(6)
C4 C3 Mo1 74.8(4)
C7 C3 Mo1 72.8(4)
C4 C3 H3 125.2
C7 C3 H3 125.2
Mo1 C3 H3 119
C3 C4 C5 107.0(6)
C3 C4 Mo1 70.1(4)
C5 C4 Mo1 74.2(4)
C3 C4 H4 126.5
C5 C4 H4 126.5
Mo1 C4 H4 121
C6 C5 C4 108.4(6)
C6 C5 Mo1 70.8(4)
C4 C5 Mo1 71.0(4)
C6 C5 H5 125.8
C4 C5 H5 125.8
Mo1 C5 H5 124
C5 C6 C7 108.3(6)
C5 C6 Mo1 74.6(4)
C7 C6 Mo1 70.9(4)
C5 C6 H6 125.9
C7 C6 H6 125.9
Mo1 C6 H6 120.3
C3 C7 C6 106.6(6)
C3 C7 Mo1 71.4(4)
C6 C7 Mo1 73.5(4)
C3 C7 H7 126.7
C6 C7 H7 126.7
Mo1 C7 H7 120.3
C9 C8 C12 109.1(7)
C9 C8 Mo2 72.6(3)
C12 C8 Mo2 72.4(3)
C9 C8 H8 125.4
C12 C8 H8 125.4
Mo2 C8 H8 121.2
C8 C9 C10 104.6(7)
C8 C9 Mo2 72.0(3)
C10 C9 Mo2 70.3(4)
C8 C9 H9 127.7
C10 C9 H9 127.7
Mo2 C9 H9 121.9
C11 C10 C9 109.2(8)
C11 C10 Mo2 72.9(6)
C9 C10 Mo2 73.6(5)
C11 C10 H10 125.4
C9 C10 H10 125.4
Mo2 C10 H10 119.9
C12 C11 C10 108.3(8)
C12 C11 Mo2 73.8(5)
C10 C11 Mo2 71.4(6)
C12 C11 H11 125.8
C10 C11 H11 125.8
Mo2 C11 H11 120.6
C11 C12 C8 108.8(7)
C11 C12 Mo2 72.2(5)
C8 C12 Mo2 72.1(3)
C11 C12 H12 125.6
C8 C12 H12 125.6
Mo2 C12 H12 121.7
C14 C13 C18 122.3(6)
C14 C13 Mo2 74.6(4)
C18 C13 Mo2 77.6(4)
C14 C13 H13 118.9
C18 C13 H13 118.9
Mo2 C13 H13 119.9
C13 C14 C15 116.3(5)
C13 C14 C19 118.7(6)
C15 C14 C19 124.5(6)
C13 C14 Mo2 69.3(3)
C15 C14 Mo2 72.7(3)
C19 C14 Mo2 134.7(4)
C14 C15 C16 124.9(6)
C14 C15 Mo2 71.7(3)
C16 C15 Mo2 72.5(3)
C14 C15 H15 117.6
C16 C15 H15 117.6
Mo2 C15 H15 131.7
C15 C16 C17 116.2(6)
C15 C16 C23 123.7(6)
C17 C16 C23 118.9(5)
C15 C16 Mo2 71.7(3)
C17 C16 Mo2 70.6(3)
C23 C16 Mo2 138.0(4)
C18 C17 C16 120.6(5)
C18 C17 Mo2 75.4(3)
C16 C17 Mo2 73.0(3)
C18 C17 H17 119.7
C16 C17 H17 119.7
Mo2 C17 H17 123.2
C17 C18 C13 118.0(6)
C17 C18 C27 120.6(5)
C13 C18 C27 121.1(6)
C17 C18 Mo2 68.9(3)
C13 C18 Mo2 66.4(4)
C27 C18 Mo2 142.8(4)
C20 C19 C21 108.8(6)
C20 C19 C14 112.4(6)
C21 C19 C14 110.6(5)
C20 C19 C22 108.9(6)
C21 C19 C22 108.1(6)
C14 C19 C22 107.9(6)
C19 C20 H20A 109.5
C19 C20 H20B 109.5
H20A C20 H20B 109.5
C19 C20 H20C 109.5
H20A C20 H20C 109.5
H20B C20 H20C 109.5
C19 C21 H21A 109.5
C19 C21 H21B 109.5
H21A C21 H21B 109.5
C19 C21 H21C 109.5
H21A C21 H21C 109.5
H21B C21 H21C 109.5
C19 C22 H22A 109.5
C19 C22 H22B 109.5
H22A C22 H22B 109.5
C19 C22 H22C 109.5
H22A C22 H22C 109.5
H22B C22 H22C 109.5
C25 C23 C24 107.5(5)
C25 C23 C26 110.1(6)
C24 C23 C26 109.0(5)
C25 C23 C16 111.8(5)
C24 C23 C16 111.2(5)
C26 C23 C16 107.1(5)
C23 C24 H24A 109.5
C23 C24 H24B 109.5
H24A C24 H24B 109.5
C23 C24 H24C 109.5
H24A C24 H24C 109.5
H24B C24 H24C 109.5
C23 C25 H25A 109.5
C23 C25 H25B 109.5
H25A C25 H25B 109.5
C23 C25 H25C 109.5
H25A C25 H25C 109.5
H25B C25 H25C 109.5
C23 C26 H26A 109.5
C23 C26 H26B 109.5
H26A C26 H26B 109.5
C23 C26 H26C 109.5
H26A C26 H26C 109.5
H26B C26 H26C 109.5
C30 C27 C28 108.6(7)
C30 C27 C18 114.0(6)
C28 C27 C18 114.2(6)
C30 C27 C29 108.7(7)
C28 C27 C29 107.0(6)
C18 C27 C29 103.9(6)
C27 C28 H28A 109.5
C27 C28 H28B 109.5
H28A C28 H28B 109.5
C27 C28 H28C 109.5
H28A C28 H28C 109.5
H28B C28 H28C 109.5
C27 C29 H29A 109.5
C27 C29 H29B 109.5
H29A C29 H29B 109.5
C27 C29 H29C 109.5
H29A C29 H29C 109.5
H29B C29 H29C 109.5
C27 C30 H30A 109.5
C27 C30 H30B 109.5
H30A C30 H30B 109.5
C27 C30 H30C 109.5
H30A C30 H30C 109.5
H30B C30 H30C 109.5
C2B Mo1B C1B 78.9(3)
C2B Mo1B C32 106.6(3)
C1B Mo1B C32 92.0(3)
C2B Mo1B C31 141.9(3)
C1B Mo1B C31 90.8(3)
C32 Mo1B C31 36.6(2)
C2B Mo1B C35 152.8(3)
C1B Mo1B C35 122.0(3)
C32 Mo1B C35 59.3(2)
C31 Mo1B C35 35.5(2)
C2B Mo1B C33 96.3(3)
C1B Mo1B C33 123.8(3)
C32 Mo1B C33 35.3(3)
C31 Mo1B C33 59.4(3)
C35 Mo1B C33 58.3(2)
C2B Mo1B C34 119.0(3)
C1B Mo1B C34 147.5(3)
C32 Mo1B C34 58.0(2)
C31 Mo1B C34 58.0(2)
C35 Mo1B C34 34.2(2)
C33 Mo1B C34 34.6(3)
C2B Mo1B P1B 109.4(2)
C1B Mo1B P1B 85.8(2)
C32 Mo1B P1B 142.75(18)
C31 Mo1B P1B 106.23(17)
C35 Mo1B P1B 90.71(18)
C33 Mo1B P1B 144.58(19)
C34 Mo1B P1B 110.00(18)
C2B Mo1B Se1B 82.5(2)
C1B Mo1B Se1B 122.3(2)
C32 Mo1B Se1B 145.69(19)
C31 Mo1B Se1B 132.01(16)
C35 Mo1B Se1B 97.51(16)
C33 Mo1B Se1B 112.18(19)
C34 Mo1B Se1B 88.39(17)
P1B Mo1B Se1B 50.66(4)
C41 Mo2B C43 65.4(2)
C41 Mo2B C40 88.3(3)
C43 Mo2B C40 105.9(3)
C41 Mo2B C46 36.7(2)
C43 Mo2B C46 78.0(2)
C40 Mo2B C46 119.0(3)
C41 Mo2B C39 108.6(4)
C43 Mo2B C39 90.2(3)
C40 Mo2B C39 33.5(4)
C46 Mo2B C39 145.2(4)
C41 Mo2B C44 78.1(2)
C43 Mo2B C44 37.0(3)
C40 Mo2B C44 142.7(3)
C46 Mo2B C44 66.6(2)
C39 Mo2B C44 120.1(3)
C41 Mo2B C36 102.7(3)
C43 Mo2B C36 142.3(4)
C40 Mo2B C36 36.5(4)
C46 Mo2B C36 114.7(2)
C39 Mo2B C36 58.6(4)
C44 Mo2B C36 178.6(3)
C41 Mo2B C45 63.5(2)
C43 Mo2B C45 63.7(2)
C40 Mo2B C45 151.8(3)
C46 Mo2B C45 35.7(2)
C39 Mo2B C45 153.8(3)
C44 Mo2B C45 35.8(2)
C36 Mo2B C45 145.6(3)
C41 Mo2B C37 138.4(3)
C43 Mo2B C37 141.6(3)
C40 Mo2B C37 57.8(3)
C46 Mo2B C37 140.2(2)
C39 Mo2B C37 56.5(3)
C44 Mo2B C37 143.4(3)
C36 Mo2B C37 35.7(3)
C45 Mo2B C37 146.3(3)
C41 Mo2B C38 141.7(3)
C43 Mo2B C38 107.0(3)
C40 Mo2B C38 56.6(4)
C46 Mo2B C38 173.8(3)
C39 Mo2B C38 33.4(4)
C44 Mo2B C38 119.5(3)
C36 Mo2B C38 59.1(3)
C45 Mo2B C38 149.8(3)
C37 Mo2B C38 34.6(3)
C41 Mo2B C42 35.6(2)
C43 Mo2B C42 35.6(2)
C40 Mo2B C42 83.9(3)
C46 Mo2B C42 64.6(2)
C39 Mo2B C42 86.7(3)
C44 Mo2B C42 64.8(2)
C36 Mo2B C42 115.2(3)
C45 Mo2B C42 73.1(2)
C37 Mo2B C42 140.5(3)
C38 Mo2B C42 117.2(3)
C41 Mo2B P1B 126.99(17)
C43 Mo2B P1B 122.83(19)
C40 Mo2B P1B 127.7(2)
C46 Mo2B P1B 90.68(17)
C39 Mo2B P1B 122.6(3)
C44 Mo2B P1B 86.96(17)
C36 Mo2B P1B 93.4(3)
C45 Mo2B P1B 74.82(17)
C37 Mo2B P1B 71.7(2)
C38 Mo2B P1B 89.6(3)
C42 Mo2B P1B 147.75(16)
P1B Se1B Mo1B 59.96(5)
Se1B P1B Mo1B 69.38(5)
Se1B P1B Mo2B 123.90(7)
Mo1B P1B Mo2B 139.66(7)
Se1B P1B H1B 102(3)
Mo1B P1B H1B 110(3)
Mo2B P1B H1B 104(3)
O1B C1B Mo1B 177.2(7)
O2B C2B Mo1B 179.4(7)
C35 C31 C32 107.0(6)
C35 C31 Mo1B 73.8(4)
C32 C31 Mo1B 71.7(4)
C35 C31 H31 126.5
C32 C31 H31 126.5
Mo1B C31 H31 119.9
C33 C32 C31 107.8(6)
C33 C32 Mo1B 74.5(4)
C31 C32 Mo1B 71.7(4)
C33 C32 H32 126.1
C31 C32 H32 126.1
Mo1B C32 H32 119.5
C34 C33 C32 107.1(6)
C34 C33 Mo1B 73.3(4)
C32 C33 Mo1B 70.3(4)
C34 C33 H33 126.5
C32 C33 H33 126.5
Mo1B C33 H33 121.7
C35 C34 C33 110.2(6)
C35 C34 Mo1B 71.8(4)
C33 C34 Mo1B 72.1(4)
C35 C34 H34 124.9
C33 C34 H34 124.9
Mo1B C34 H34 122.8
C34 C35 C31 108.0(6)
C34 C35 Mo1B 74.1(4)
C31 C35 Mo1B 70.7(4)
C34 C35 H35 126
C31 C35 H35 126
Mo1B C35 H35 121
C37 C36 C40 102.0(7)
C37 C36 Mo2B 72.6(4)
C40 C36 Mo2B 70.3(5)
C37 C36 H36 129
C40 C36 H36 129
Mo2B C36 H36 120.4
C38 C37 C36 109.4(8)
C38 C37 Mo2B 72.8(4)
C36 C37 Mo2B 71.7(4)
C38 C37 H37 125.3
C36 C37 H37 125.3
Mo2B C37 H37 121.8
C39 C38 C37 107.7(9)
C39 C38 Mo2B 72.3(5)
C37 C38 Mo2B 72.6(4)
C39 C38 H38 126.2
C37 C38 H38 126.2
Mo2B C38 H38 120.7
C40 C39 C38 111.0(10)
C40 C39 Mo2B 72.2(6)
C38 C39 Mo2B 74.3(5)
C40 C39 H39 124.5
C38 C39 H39 124.5
Mo2B C39 H39 120.6
C39 C40 C36 110.0(10)
C39 C40 Mo2B 74.4(6)
C36 C40 Mo2B 73.1(5)
C39 C40 H40 125
C36 C40 H40 125
Mo2B C40 H40 119.2
C42 C41 C46 122.8(6)
C42 C41 Mo2B 77.9(4)
C46 C41 Mo2B 73.7(4)
C42 C41 H41 118.6
C46 C41 H41 118.6
Mo2B C41 H41 120.8
C43 C42 C41 116.6(6)
C43 C42 C47 120.2(6)
C41 C42 C47 123.1(6)
C43 C42 Mo2B 66.8(3)
C41 C42 Mo2B 66.4(4)
C47 C42 Mo2B 142.4(5)
C42 C43 C44 122.7(6)
C42 C43 Mo2B 77.7(4)
C44 C43 Mo2B 73.6(4)
C42 C43 H43 118.6
C44 C43 H43 118.6
Mo2B C43 H43 121.1
C45 C44 C43 114.5(6)
C45 C44 C51 124.7(6)
C43 C44 C51 119.3(6)
C45 C44 Mo2B 72.9(4)
C43 C44 Mo2B 69.4(4)
C51 C44 Mo2B 138.1(4)
C46 C45 C44 125.6(6)
C46 C45 Mo2B 71.0(4)
C44 C45 Mo2B 71.3(4)
C46 C45 H45 117.2
C44 C45 H45 117.2
Mo2B C45 H45 135
C45 C46 C41 115.3(5)
C45 C46 C55 124.7(6)
C41 C46 C55 119.0(6)
C45 C46 Mo2B 73.3(3)
C41 C46 Mo2B 69.6(4)
C55 C46 Mo2B 136.0(4)
C49B C47 C50 81.0(15)
C49B C47 C48B 113(2)
C50 C47 C48B 122.3(15)
C49B C47 C42 115.6(16)
C50 C47 C42 106.5(7)
C48B C47 C42 114.2(14)
C49B C47 C48 124.5(17)
C50 C47 C48 109.3(9)
C42 C47 C48 113.0(8)
C50 C47 C49 105.9(8)
C48B C47 C49 92.7(14)
C42 C47 C49 114.7(7)
C48 C47 C49 107.3(9)
C49B C47 C50B 106.6(17)
C48B C47 C50B 104.4(17)
C42 C47 C50B 100.8(11)
C48 C47 C50B 88.7(11)
C49 C47 C50B 129.7(11)
C47 C48 H48A 109.5
C47 C48 H48B 109.5
C47 C48 H48C 109.5
C47 C49 H49A 109.5
C47 C49 H49B 109.5
C47 C49 H49C 109.5
C47 C50 H50A 109.5
C47 C50 H50B 109.5
C47 C50 H50C 109.5
C47 C48B H48D 109.5
C47 C48B H48E 109.5
H48D C48B H48E 109.5
C47 C48B H48F 109.5
H48D C48B H48F 109.5
H48E C48B H48F 109.5
C47 C49B H49D 109.5
C47 C49B H49E 109.5
H49D C49B H49E 109.5
C47 C49B H49F 109.5
H49D C49B H49F 109.5
H49E C49B H49F 109.5
C47 C50B H50D 109.5
C47 C50B H50E 109.5
H50D C50B H50E 109.5
C47 C50B H50F 109.5
H50D C50B H50F 109.5
H50E C50B H50F 109.5
C54 C51 C44 112.1(6)
C54 C51 C52 109.9(6)
C44 C51 C52 107.8(6)
C54 C51 C53 107.4(6)
C44 C51 C53 112.0(5)
C52 C51 C53 107.5(6)
C51 C52 H52A 109.5
C51 C52 H52B 109.5
H52A C52 H52B 109.5
C51 C52 H52C 109.5
H52A C52 H52C 109.5
H52B C52 H52C 109.5
C51 C53 H53A 109.5
C51 C53 H53B 109.5
H53A C53 H53B 109.5
C51 C53 H53C 109.5
H53A C53 H53C 109.5
H53B C53 H53C 109.5
C51 C54 H54A 109.5
C51 C54 H54B 109.5
H54A C54 H54B 109.5
C51 C54 H54C 109.5
H54A C54 H54C 109.5
H54B C54 H54C 109.5
C57 C55 C46 112.9(6)
C57 C55 C56 108.7(6)
C46 C55 C56 110.4(5)
C57 C55 C58 109.1(6)
C46 C55 C58 107.5(5)
C56 C55 C58 108.1(5)
C55 C56 H56A 109.5
C55 C56 H56B 109.5
H56A C56 H56B 109.5
C55 C56 H56C 109.5
H56A C56 H56C 109.5
H56B C56 H56C 109.5
C55 C57 H57A 109.5
C55 C57 H57B 109.5
H57A C57 H57B 109.5
C55 C57 H57C 109.5
H57A C57 H57C 109.5
H57B C57 H57C 109.5
C55 C58 H58A 109.5
C55 C58 H58B 109.5
H58A C58 H58B 109.5
C55 C58 H58C 109.5
H58A C58 H58C 109.5
H58B C58 H58C 109.5

loop_
_geom_bond_atom_site_label_1
_geom_bond_atom_site_label_2
_geom_bond_distance
Mo1 C2 1.943(7)
Mo1 C1 1.965(7)
Mo1 C3 2.294(7)
Mo1 C7 2.312(7)
Mo1 C6 2.346(7)
Mo1 C4 2.353(7)
Mo1 C5 2.395(6)
Mo1 P1 2.4760(17)
Mo1 Se1 2.6557(8)
Mo2 C13 2.229(7)
Mo2 C10 2.283(9)
Mo2 C17 2.290(6)
Mo2 C14 2.297(6)
Mo2 C11 2.302(9)
Mo2 C15 2.311(6)
Mo2 C8 2.318(5)
Mo2 C12 2.322(7)
Mo2 C16 2.323(6)
Mo2 C9 2.326(6)
Mo2 C18 2.376(6)
Mo2 P1 2.5609(18)
P1 Se1 2.1990(16)
P1 H1 1.49(9)
O1 C1 1.114(8)
O2 C2 1.165(8)
C3 C4 1.403(9)
C3 C7 1.416(10)
C3 H3 0.93
C4 C5 1.418(10)
C4 H4 0.93
C5 C6 1.409(10)
C5 H5 0.93
C6 C7 1.423(9)
C6 H6 0.93
C7 H7 0.93
C8 C9 1.409(10)
C8 C12 1.413(10)
C8 H8 0.93
C9 C10 1.431(13)
C9 H9 0.93
C10 C11 1.404(11)
C10 H10 0.93
C11 C12 1.349(12)
C11 H11 0.93
C12 H12 0.93
C13 C14 1.407(9)
C13 C18 1.431(9)
C13 H13 0.93
C14 C15 1.409(9)
C14 C19 1.542(9)
C15 C16 1.426(8)
C15 H15 0.93
C16 C17 1.441(9)
C16 C23 1.545(8)
C17 C18 1.430(9)
C17 H17 0.93
C18 C27 1.532(10)
C19 C20 1.523(10)
C19 C21 1.541(9)
C19 C22 1.557(10)
C20 H20A 0.96
C20 H20B 0.96
C20 H20C 0.96
C21 H21A 0.96
C21 H21B 0.96
C21 H21C 0.96
C22 H22A 0.96
C22 H22B 0.96
C22 H22C 0.96
C23 C25 1.520(10)
C23 C24 1.523(8)
C23 C26 1.528(9)
C24 H24A 0.96
C24 H24B 0.96
C24 H24C 0.96
C25 H25A 0.96
C25 H25B 0.96
C25 H25C 0.96
C26 H26A 0.96
C26 H26B 0.96
C26 H26C 0.96
C27 C30 1.512(10)
C27 C28 1.527(10)
C27 C29 1.535(9)
C28 H28A 0.96
C28 H28B 0.96
C28 H28C 0.96
C29 H29A 0.96
C29 H29B 0.96
C29 H29C 0.96
C30 H30A 0.96
C30 H30B 0.96
C30 H30C 0.96
Mo1B C2B 1.947(7)
Mo1B C1B 1.972(7)
Mo1B C32 2.304(7)
Mo1B C31 2.304(7)
Mo1B C35 2.345(7)
Mo1B C33 2.358(7)
Mo1B C34 2.374(7)
Mo1B P1B 2.4641(17)
Mo1B Se1B 2.6642(8)
Mo2B C41 2.236(7)
Mo2B C43 2.243(6)
Mo2B C40 2.272(11)
Mo2B C46 2.289(6)
Mo2B C39 2.298(9)
Mo2B C44 2.300(7)
Mo2B C36 2.309(8)
Mo2B C45 2.319(6)
Mo2B C37 2.320(6)
Mo2B C38 2.322(7)
Mo2B C42 2.385(7)
Mo2B P1B 2.5513(18)
Se1B P1B 2.2015(16)
P1B H1B 1.43(7)
O1B C1B 1.134(8)
O2B C2B 1.166(8)
C31 C35 1.417(9)
C31 C32 1.445(9)
C31 H31 0.93
C32 C33 1.413(11)
C32 H32 0.93
C33 C34 1.407(10)
C33 H33 0.93
C34 C35 1.386(10)
C34 H34 0.93
C35 H35 0.93
C36 C37 1.420(12)
C36 C40 1.436(14)
C36 H36 0.93
C37 C38 1.380(11)
C37 H37 0.93
C38 C39 1.327(15)
C38 H38 0.93
C39 C40 1.317(16)
C39 H39 0.93
C40 H40 0.93
C41 C42 1.421(9)
C41 C46 1.427(9)
C41 H41 0.93
C42 C43 1.421(10)
C42 C47 1.514(10)
C43 C44 1.442(10)
C43 H43 0.93
C44 C45 1.420(9)
C44 C51 1.521(10)
C45 C46 1.412(9)
C45 H45 0.93
C46 C55 1.524(8)
C47 C49B 1.42(3)
C47 C50 1.496(14)
C47 C48B 1.51(3)
C47 C48 1.531(16)
C47 C49 1.581(14)
C47 C50B 1.63(2)
C48 H48A 0.96
C48 H48B 0.96
C48 H48C 0.96
C49 H49A 0.96
C49 H49B 0.96
C49 H49C 0.96
C50 H50A 0.96
C50 H50B 0.96
C50 H50C 0.96
C48B H48D 0.96
C48B H48E 0.96
C48B H48F 0.96
C49B H49D 0.96
C49B H49E 0.96
C49B H49F 0.96
C50B H50D 0.96
C50B H50E 0.96
C50B H50F 0.96
C51 C54 1.497(9)
C51 C52 1.533(9)
C51 C53 1.534(10)
C52 H52A 0.96
C52 H52B 0.96
C52 H52C 0.96
C53 H53A 0.96
C53 H53B 0.96
C53 H53C 0.96
C54 H54A 0.96
C54 H54B 0.96
C54 H54C 0.96
C55 C57 1.518(10)
C55 C56 1.537(9)
C55 C58 1.563(9)
C56 H56A 0.96
C56 H56B 0.96
C56 H56C 0.96
C57 H57A 0.96
C57 H57B 0.96
C57 H57C 0.96
C58 H58A 0.96
C58 H58B 0.96
C58 H58C 0.96
